data_4104337
loop_
_publ_author_name
'Mahmud M. Hussain'
'Hongmei Li'
'Nusrah Hussain'
'Mercedes Ure\~na'
'Patrick J. Carroll'
'Patrick J. Walsh'

_publ_section_title
;
 Applications of 1-Alkenyl-1,1-Heterobimetallics in the Stereoselective
 Synthesis of Cyclopropylboronate Esters, Trisubstituted Cyclopropanols
 and 2,3-Disubstituted Cyclobutanones
;
_journal_name_full 'Journal of the American Chemical Society'
_journal_page_first 6516
_journal_page_last 6524
_journal_paper_doi 10.1021/ja900147s
_journal_volume 131
_journal_year 2009
_chemical_formula_sum 'C15 H18 Cl F3 O2'
_chemical_formula_weight 322.74
_space_group_IT_number 60
_symmetry_cell_setting orthorhombic
_symmetry_Int_Tables_number 60
_symmetry_space_group_name_Hall '-P 2n 2ab'
_symmetry_space_group_name_H-M 'P b c n'
_atom_sites_solution_hydrogens geom
_atom_sites_solution_primary direct
_audit_creation_method SHELXL-97
_cell_angle_alpha 90.00
_cell_angle_beta 90.00
_cell_angle_gamma 90.00
_cell_formula_units_Z 8
_cell_length_a 24.797(3)
_cell_length_b 13.2290(12)
_cell_length_c 9.6376(9)
_cell_measurement_temperature 143(1)
_cell_volume 3161.5(6)
_computing_data_collection 'CrystalClear (Rigaku, 1999)'
_computing_data_reduction 'CrystalClear (Rigaku, 1999)'
_computing_structure_refinement 'SHELXL-97 (Sheldrick, 1997)'
_computing_structure_solution 'SIR97 (Altomare, 1999)'
_diffrn_ambient_temperature 143(1)
_diffrn_measured_fraction_theta_full 0.995
_diffrn_measured_fraction_theta_max 0.995
_diffrn_measurement_device 'CCD Area Detector'
_diffrn_measurement_device_type 'Rigaku Mercury'
_diffrn_measurement_method 'phi and omega rotations'
_diffrn_radiation_monochromator graphite
_diffrn_radiation_source 'rotating anode'
_diffrn_radiation_type MoK\a
_diffrn_radiation_wavelength 0.71073
_diffrn_reflns_av_R_equivalents 0.0217
_diffrn_reflns_av_sigmaI/netI 0.0235
_diffrn_reflns_limit_h_max 23
_diffrn_reflns_limit_h_min -29
_diffrn_reflns_limit_k_max 15
_diffrn_reflns_limit_k_min -12
_diffrn_reflns_limit_l_max 11
_diffrn_reflns_limit_l_min -9
_diffrn_reflns_number 8807
_diffrn_reflns_theta_full 25.02
_diffrn_reflns_theta_max 25.02
_diffrn_reflns_theta_min 2.74
_exptl_absorpt_coefficient_mu 0.274
_exptl_absorpt_correction_T_max 1.0000
_exptl_absorpt_correction_T_min 0.9453
_exptl_absorpt_correction_type multi-scan
_exptl_absorpt_process_details
;  Shape and scale corrections using equivalent reflections.
   Shape function based on spherical harmonics.
   Highest even and odd order for spherical harmonics:  4  and  1
   Laue group:  mmm 
   Friedel opposites are equivalent.
;
_exptl_crystal_density_diffrn 1.356
_exptl_crystal_density_method 'not measured'
_exptl_crystal_F_000 1344
_exptl_crystal_size_max 0.42
_exptl_crystal_size_mid 0.10
_exptl_crystal_size_min 0.10
_refine_diff_density_max 0.556
_refine_diff_density_min -0.299
_refine_diff_density_rms 0.061
_refine_ls_extinction_method none
_refine_ls_goodness_of_fit_ref 1.062
_refine_ls_hydrogen_treatment constr
_refine_ls_matrix_type full
_refine_ls_number_parameters 220
_refine_ls_number_reflns 2786
_refine_ls_number_restraints 0
_refine_ls_restrained_S_all 1.062
_refine_ls_R_factor_all 0.0738
_refine_ls_R_factor_gt 0.0603
_refine_ls_shift/su_max 0.000
_refine_ls_shift/su_mean 0.000
_refine_ls_structure_factor_coef Fsqd
_refine_ls_weighting_details 'calc w=1/[\s^2^(Fo^2^)+(0.0806P)^2^+3.5809P] where P=(Fo^2^+2Fc^2^)/3'
_refine_ls_weighting_scheme calc
_refine_ls_wR_factor_gt 0.1596
_refine_ls_wR_factor_ref 0.1708
_reflns_number_gt 2263
_reflns_number_total 2786
_reflns_threshold_expression >2sigma(I)
_cod_data_source_file ja900147s_si_005.cif
_cod_data_source_block shelxl
_cod_original_cell_volume 3161.6(5)
_cod_original_sg_symbol_H-M 'P b c n '
_cod_database_code 4104337

loop_
_symmetry_equiv_pos_as_xyz
'x, y, z'
'-x+1/2, y+1/2, z'
'x, -y, z+1/2'
'-x+1/2, -y+1/2, z+1/2'
'-x, -y, -z'
'x+1/2, -y+1/2, -z'
'-x, y, -z+1/2'
'x+1/2, y+1/2, -z+1/2'

loop_
_atom_site_label
_atom_site_type_symbol
_atom_site_fract_x
_atom_site_fract_y
_atom_site_fract_z
_atom_site_U_iso_or_equiv
_atom_site_adp_type
_atom_site_occupancy
_atom_site_symmetry_multiplicity
_atom_site_calc_flag
_atom_site_refinement_flags
_atom_site_disorder_assembly
_atom_site_disorder_group
C1 C 0.74531(14) 0.6893(3) 0.7998(4) 0.0551(9) Uani 1 1 d . . .
C2 C 0.78403(11) 0.6354(3) 0.7079(3) 0.0437(8) Uani 1 1 d . A .
C3 C 0.77928(12) 0.5334(3) 0.6814(3) 0.0507(8) Uani 1 1 d . . .
H3 H 0.7517 0.4966 0.7228 0.067 Uiso 1 1 calc R A .
C4 C 0.81542(12) 0.4849(3) 0.5932(3) 0.0457(8) Uani 1 1 d . A .
H4 H 0.8120 0.4159 0.5768 0.061 Uiso 1 1 calc R . .
C5 C 0.85667(10) 0.5393(2) 0.5293(3) 0.0351(6) Uani 1 1 d . . .
C6 C 0.86141(12) 0.6414(2) 0.5582(3) 0.0416(7) Uani 1 1 d . A .
H6 H 0.8891 0.6785 0.5177 0.055 Uiso 1 1 calc R . .
C7 C 0.82528(12) 0.6894(3) 0.6470(3) 0.0474(8) Uani 1 1 d . . .
H7 H 0.8290 0.7580 0.6653 0.063 Uiso 1 1 calc R A .
C8 C 0.89472(11) 0.4870(2) 0.4297(3) 0.0344(6) Uani 1 1 d . A .
H8 H 0.8727 0.4536 0.3587 0.046 Uiso 1 1 calc R . .
C9 C 0.92928(10) 0.4074(2) 0.4965(3) 0.0333(6) Uani 1 1 d . . .
C10 C 0.95406(12) 0.3285(2) 0.4053(3) 0.0408(7) Uani 1 1 d . A .
H10A H 0.9908 0.3081 0.4249 0.054 Uiso 1 1 calc R . .
H10B H 0.9445 0.3289 0.3077 0.054 Uiso 1 1 calc R . .
C11 C 0.91072(12) 0.2988(2) 0.5087(3) 0.0389(7) Uani 1 1 d . A .
H11 H 0.8752 0.2841 0.4691 0.052 Uiso 1 1 calc R . .
C12 C 0.92637(13) 0.2358(2) 0.6345(3) 0.0443(7) Uani 1 1 d . . .
H12A H 0.8971 0.2373 0.7012 0.059 Uiso 1 1 calc R A .
H12B H 0.9577 0.2660 0.6782 0.059 Uiso 1 1 calc R . .
C13 C 0.93901(13) 0.1264(3) 0.5983(4) 0.0485(8) Uani 1 1 d . A .
H13A H 0.9666 0.1255 0.5269 0.065 Uiso 1 1 calc R . .
H13B H 0.9538 0.0934 0.6797 0.065 Uiso 1 1 calc R . .
C14 C 0.89138(14) 0.0663(3) 0.5482(4) 0.0575(9) Uani 1 1 d . . .
H14A H 0.8759 0.0999 0.4682 0.077 Uiso 1 1 calc R A .
H14B H 0.8642 0.0650 0.6206 0.077 Uiso 1 1 calc R . .
C15 C 0.90577(17) -0.0425(3) 0.5085(5) 0.0675(11) Uani 1 1 d . A .
H15A H 0.9336 -0.0417 0.4379 0.090 Uiso 1 1 calc R . .
H15B H 0.8742 -0.0754 0.4695 0.090 Uiso 1 1 calc R . .
O1 O 0.92794(8) 0.55957(17) 0.3612(2) 0.0390(5) Uani 1 1 d . . .
H1 H 0.9571 0.5633 0.4010 0.059 Uiso 1 1 calc R A .
O2 O 0.96319(7) 0.44731(16) 0.59971(19) 0.0358(5) Uani 1 1 d . A .
H2 H 0.9468 0.4498 0.6736 0.054 Uiso 1 1 calc R . .
F1 F 0.7168(7) 0.7625(19) 0.732(2) 0.113(7) Uani 0.50 1 d P A 1
F2 F 0.7690(6) 0.7363(16) 0.9046(15) 0.077(4) Uani 0.50 1 d P A 1
F3 F 0.7099(5) 0.6281(13) 0.8580(19) 0.119(6) Uani 0.50 1 d P A 1
F1' F 0.7687(8) 0.7587(17) 0.8762(18) 0.123(7) Uani 0.50 1 d P A 2
F2' F 0.7181(6) 0.6311(11) 0.8815(15) 0.108(6) Uani 0.50 1 d P A 2
F3' F 0.7093(6) 0.7363(17) 0.7341(17) 0.087(5) Uani 0.50 1 d P A 2
Cl1 Cl 0.92937(4) -0.11439(6) 0.65740(10) 0.0554(3) Uani 1 1 d . . .

loop_
_atom_site_aniso_label
_atom_site_aniso_U_11
_atom_site_aniso_U_22
_atom_site_aniso_U_33
_atom_site_aniso_U_23
_atom_site_aniso_U_13
_atom_site_aniso_U_12
C1 0.0399(18) 0.079(3) 0.047(2) 0.0002(18) 0.0018(16) 0.0159(19)
C2 0.0331(15) 0.063(2) 0.0352(16) 0.0008(14) -0.0016(13) 0.0107(14)
C3 0.0339(15) 0.071(2) 0.0471(18) 0.0008(17) 0.0082(14) -0.0073(15)
C4 0.0376(15) 0.0549(19) 0.0447(17) -0.0056(15) 0.0054(14) -0.0080(15)
C5 0.0290(13) 0.0488(16) 0.0276(14) -0.0006(12) -0.0032(11) 0.0012(12)
C6 0.0386(15) 0.0442(16) 0.0421(17) 0.0045(13) 0.0063(13) 0.0024(13)
C7 0.0446(17) 0.0493(18) 0.0484(18) 0.0050(14) 0.0064(15) 0.0102(15)
C8 0.0312(13) 0.0440(15) 0.0281(14) -0.0001(12) -0.0004(11) -0.0047(12)
C9 0.0309(13) 0.0437(16) 0.0252(13) -0.0024(12) -0.0001(11) -0.0048(12)
C10 0.0437(16) 0.0475(17) 0.0313(15) -0.0030(13) 0.0005(12) 0.0019(14)
C11 0.0391(15) 0.0429(16) 0.0347(15) -0.0020(13) -0.0031(12) -0.0049(13)
C12 0.0474(17) 0.0448(17) 0.0405(17) 0.0032(13) -0.0010(14) -0.0079(14)
C13 0.0427(16) 0.0524(19) 0.0504(19) 0.0078(15) -0.0039(14) -0.0030(15)
C14 0.052(2) 0.0482(19) 0.073(3) 0.0010(17) -0.0102(18) -0.0018(16)
C15 0.071(2) 0.059(2) 0.073(3) -0.007(2) -0.019(2) 0.003(2)
O1 0.0355(11) 0.0518(13) 0.0297(10) 0.0039(9) 0.0032(8) -0.0018(9)
O2 0.0328(10) 0.0509(12) 0.0236(9) -0.0002(8) 0.0000(8) -0.0073(9)
F1 0.127(11) 0.131(11) 0.080(8) 0.037(7) 0.043(7) 0.095(9)
F2 0.050(5) 0.140(9) 0.042(3) -0.027(4) -0.002(3) 0.040(6)
F3 0.063(4) 0.134(11) 0.159(13) -0.046(8) 0.066(6) -0.031(5)
F1' 0.071(8) 0.172(14) 0.125(13) -0.094(11) 0.025(8) -0.017(7)
F2' 0.126(10) 0.108(9) 0.090(6) 0.035(6) 0.078(6) 0.055(8)
F3' 0.057(4) 0.137(13) 0.066(7) -0.006(7) -0.017(5) 0.060(5)
Cl1 0.0673(6) 0.0343(4) 0.0644(6) 0.0069(4) -0.0013(4) 0.0035(4)

loop_
_atom_type_symbol
_atom_type_description
_atom_type_scat_dispersion_real
_atom_type_scat_dispersion_imag
_atom_type_scat_source
C C 0.0033 0.0016 'International Tables Vol C Tables 4.2.6.8 and 6.1.1.4'
H H 0.0000 0.0000 'International Tables Vol C Tables 4.2.6.8 and 6.1.1.4'
O O 0.0106 0.0060 'International Tables Vol C Tables 4.2.6.8 and 6.1.1.4'
F F 0.0171 0.0103 'International Tables Vol C Tables 4.2.6.8 and 6.1.1.4'
Cl Cl 0.1484 0.1585 'International Tables Vol C Tables 4.2.6.8 and 6.1.1.4'

loop_
_geom_angle_atom_site_label_1
_geom_angle_atom_site_label_2
_geom_angle_atom_site_label_3
_geom_angle
F3' C1 F2' 103.3(12)
F3' C1 F1' 104.4(13)
F2' C1 F1' 107.8(12)
F3' C1 F3 92.5(13)
F2' C1 F3 13.5(14)
F1' C1 F3 119.0(12)
F3' C1 F2 117.8(12)
F2' C1 F2 92.6(12)
F1' C1 F2 17.7(16)
F3 C1 F2 105.0(12)
F3' C1 F1 16.7(19)
F2' C1 F1 116.5(11)
F1' C1 F1 90.0(13)
F3 C1 F1 107.2(12)
F2 C1 F1 105.2(12)
F3' C1 C2 113.3(9)
F2' C1 C2 114.5(7)
F1' C1 C2 112.6(9)
F3 C1 C2 112.9(8)
F2 C1 C2 113.1(7)
F1 C1 C2 112.8(9)
C7 C2 C3 119.4(3)
C7 C2 C1 119.0(3)
C3 C2 C1 121.6(3)
C2 C3 C4 120.6(3)
C3 C4 C5 120.3(3)
C6 C5 C4 118.5(3)
C6 C5 C8 121.4(2)
C4 C5 C8 120.1(3)
C5 C6 C7 120.9(3)
C2 C7 C6 120.2(3)
O1 C8 C9 109.9(2)
O1 C8 C5 110.2(2)
C9 C8 C5 113.9(2)
O2 C9 C10 115.6(2)
O2 C9 C8 112.4(2)
C10 C9 C8 118.1(2)
O2 C9 C11 118.9(2)
C10 C9 C11 60.59(19)
C8 C9 C11 121.7(2)
C9 C10 C11 60.21(19)
C9 C11 C10 59.20(19)
C9 C11 C12 120.3(2)
C10 C11 C12 119.0(3)
C11 C12 C13 113.0(3)
C14 C13 C12 114.5(3)
C13 C14 C15 113.2(3)
C14 C15 Cl1 111.7(3)

loop_
_geom_bond_atom_site_label_1
_geom_bond_atom_site_label_2
_geom_bond_distance
C1 F3' 1.260(14)
C1 F2' 1.292(12)
C1 F1' 1.31(2)
C1 F3 1.320(13)
C1 F2 1.324(18)
C1 F1 1.37(2)
C1 C2 1.488(4)
C2 C7 1.379(5)
C2 C3 1.379(5)
C3 C4 1.391(4)
C4 C5 1.394(4)
C5 C6 1.384(4)
C5 C8 1.514(4)
C6 C7 1.392(4)
C8 O1 1.427(3)
C8 C9 1.502(4)
C9 O2 1.406(3)
C9 C10 1.496(4)
C9 C11 1.512(4)
C10 C11 1.518(4)
C11 C12 1.522(4)
C12 C13 1.522(5)
C13 C14 1.503(5)
C14 C15 1.532(5)
C15 Cl1 1.818(4)

loop_
_geom_hbond_atom_site_label_D
_geom_hbond_atom_site_label_H
_geom_hbond_atom_site_label_A
_geom_hbond_distance_DH
_geom_hbond_distance_HA
_geom_hbond_distance_DA
_geom_hbond_angle_DHA
_geom_hbond_site_symmetry_A
O1 H1 O2 0.82 1.98 2.727(3) 150.9 5_766
O1 H1 O2 0.82 2.46 2.873(3) 112.4 .
O2 H2 O1 0.82 1.87 2.669(3) 163.6 3_565
